data_7035933
loop_
_publ_author_name
'B\"ottcher, Tobias'
'Jones, Cameron'

_publ_section_title
;
 Extremely bulky secondary phosphinoamines as substituents for sterically
 hindered aminosilanes.
;
_journal_issue 33
_journal_name_full 'Dalton transactions (Cambridge, England : 2003)'
_journal_page_first 14842
_journal_page_last 14853
_journal_paper_doi 10.1039/c5dt02504d
_journal_volume 44
_journal_year 2015
_chemical_formula_sum 'C54 H49 Cl9 N P Si5'
_chemical_formula_weight 1202.41
_chemical_name_systematic
; 
 ? 
;
_space_group_IT_number 2
_symmetry_cell_setting triclinic
_symmetry_space_group_name_Hall '-P 1'
_symmetry_space_group_name_H-M 'P -1'
_atom_sites_solution_hydrogens geom
_atom_sites_solution_primary direct
_atom_sites_solution_secondary difmap
_audit_creation_method SHELXL-97
_audit_update_record
;
2015-05-18 deposited with the CCDC.
2015-07-22 downloaded from the CCDC.
;
_cell_angle_alpha 108.85(3)
_cell_angle_beta 90.82(3)
_cell_angle_gamma 99.88(3)
_cell_formula_units_Z 2
_cell_length_a 10.470(2)
_cell_length_b 16.168(3)
_cell_length_c 18.415(4)
_cell_measurement_temperature 100(2)
_cell_volume 2898.2(12)
_computing_cell_refinement 'XDS (Kabsch, 1993)'
_computing_data_collection 'Blu-Ice (McPhillips, 2002)'
_computing_data_reduction 'XDS (Kabsch, 1993)'
_computing_molecular_graphics X-Seed
_computing_publication_material CifTAB
_computing_structure_refinement 'SHELXL-97 (Sheldrick, 1997)'
_computing_structure_solution 'SHELXS-97 (Sheldrick, 1990)'
_diffrn_ambient_temperature 100(2)
_diffrn_measured_fraction_theta_full 0.918
_diffrn_measured_fraction_theta_max 0.918
_diffrn_measurement_device_type 'ADSC Quantum 210r'
_diffrn_radiation_source 'Australian Synchrotron'
_diffrn_radiation_type Synchrotron
_diffrn_radiation_wavelength 0.71090
_diffrn_reflns_av_R_equivalents 0.0458
_diffrn_reflns_av_sigmaI/netI 0.0675
_diffrn_reflns_limit_h_max 12
_diffrn_reflns_limit_h_min -12
_diffrn_reflns_limit_k_max 19
_diffrn_reflns_limit_k_min -19
_diffrn_reflns_limit_l_max 21
_diffrn_reflns_limit_l_min -21
_diffrn_reflns_number 18549
_diffrn_reflns_theta_full 25.00
_diffrn_reflns_theta_max 25.00
_diffrn_reflns_theta_min 2.94
_exptl_absorpt_coefficient_mu 0.603
_exptl_absorpt_correction_T_max 0.942
_exptl_absorpt_correction_T_min 0.914
_exptl_absorpt_correction_type multi-scan
_exptl_absorpt_process_details XDS
_exptl_crystal_colour colorless
_exptl_crystal_density_diffrn 1.378
_exptl_crystal_density_method 'not measured'
_exptl_crystal_description block
_exptl_crystal_F_000 1236
_exptl_crystal_size_max 0.15
_exptl_crystal_size_mid 0.10
_exptl_crystal_size_min 0.10
_refine_diff_density_max 0.809
_refine_diff_density_min -0.436
_refine_diff_density_rms 0.075
_refine_ls_extinction_method none
_refine_ls_goodness_of_fit_ref 1.029
_refine_ls_hydrogen_treatment constr
_refine_ls_matrix_type full
_refine_ls_number_parameters 634
_refine_ls_number_reflns 9364
_refine_ls_number_restraints 0
_refine_ls_restrained_S_all 1.029
_refine_ls_R_factor_all 0.0705
_refine_ls_R_factor_gt 0.0478
_refine_ls_shift/su_max 0.000
_refine_ls_shift/su_mean 0.000
_refine_ls_structure_factor_coef Fsqd
_refine_ls_weighting_details 'calc w=1/[\s^2^(Fo^2^)+(0.0706P)^2^+1.0669P] where P=(Fo^2^+2Fc^2^)/3'
_refine_ls_weighting_scheme calc
_refine_ls_wR_factor_gt 0.1205
_refine_ls_wR_factor_ref 0.1311
_reflns_number_gt 7007
_reflns_number_total 9364
_reflns_threshold_expression >2sigma(I)
_cod_data_source_file c5dt02504d2.cif
_cod_data_source_block cj1160
_cod_depositor_comments 'Adding full bibliography for 7035922--7035934.cif.'
_cod_original_cell_volume 2898.3(10)
_cod_original_sg_symbol_H-M P-1
_cod_database_code 7035933

loop_
_symmetry_equiv_pos_as_xyz
'x, y, z'
'-x, -y, -z'

loop_
_atom_site_label
_atom_site_type_symbol
_atom_site_fract_x
_atom_site_fract_y
_atom_site_fract_z
_atom_site_U_iso_or_equiv
_atom_site_adp_type
_atom_site_occupancy
_atom_site_symmetry_multiplicity
_atom_site_calc_flag
_atom_site_refinement_flags
Cl8 Cl -0.19178(9) -0.01122(6) 0.07764(5) 0.0300(2) Uani 1 1 d .
P1 P -0.25985(9) 0.07511(6) 0.29363(5) 0.0222(2) Uani 1 1 d .
Cl9 Cl 0.10815(9) -0.03983(7) 0.09233(5) 0.0338(2) Uani 1 1 d .
Si1 Si -0.00480(9) 0.09670(7) 0.27240(5) 0.0212(2) Uani 1 1 d .
Cl2 Cl 0.10726(9) 0.05896(6) 0.45557(5) 0.0305(2) Uani 1 1 d .
Si2 Si 0.04491(10) 0.00454(7) 0.34170(5) 0.0239(2) Uani 1 1 d .
Cl3 Cl 0.20021(10) -0.04206(7) 0.28407(5) 0.0346(2) Uani 1 1 d .
Si3 Si -0.10032(11) -0.13201(7) 0.30785(6) 0.0271(2) Uani 1 1 d .
Si5 Si -0.05335(10) -0.02268(7) 0.15228(5) 0.0246(2) Uani 1 1 d .
Cl4 Cl -0.27308(10) -0.13477(7) 0.35744(5) 0.0355(2) Uani 1 1 d .
Cl6 Cl -0.32343(10) -0.20323(7) 0.13884(6) 0.0399(3) Uani 1 1 d .
Si4 Si -0.13092(10) -0.15804(7) 0.17503(5) 0.0273(2) Uani 1 1 d .
Cl5 Cl -0.00985(11) -0.22458(7) 0.33090(5) 0.0368(2) Uani 1 1 d .
Cl7 Cl -0.02905(12) -0.25168(7) 0.11589(6) 0.0438(3) Uani 1 1 d .
N1 N -0.1262(3) 0.15750(19) 0.29846(15) 0.0203(6) Uani 1 1 d .
C4 C -0.1791(3) 0.3907(2) 0.38753(19) 0.0220(7) Uani 1 1 d .
H4 H -0.1846 0.4312 0.4375 0.026 Uiso 1 1 calc R
C12 C 0.0657(3) 0.3252(2) 0.45991(18) 0.0210(7) Uani 1 1 d .
C37 C -0.3255(3) 0.0956(2) 0.3885(2) 0.0236(8) Uani 1 1 d .
C11 C -0.0830(3) 0.2983(2) 0.45227(18) 0.0203(7) Uani 1 1 d .
H11 H -0.1024 0.2328 0.4427 0.024 Uiso 1 1 calc R
C17 C 0.1314(4) 0.3888(2) 0.43108(19) 0.0242(8) Uani 1 1 d .
H17 H 0.0835 0.4191 0.4072 0.029 Uiso 1 1 calc R
C3 C -0.1380(3) 0.3117(2) 0.38090(18) 0.0199(7) Uani 1 1 d .
C13 C 0.1387(4) 0.2827(2) 0.49535(19) 0.0256(8) Uani 1 1 d .
H13 H 0.0954 0.2396 0.5160 0.031 Uiso 1 1 calc R
C24 C -0.1142(4) 0.2250(2) 0.16182(18) 0.0228(7) Uani 1 1 d .
H24 H -0.1281 0.1605 0.1569 0.027 Uiso 1 1 calc R
C1 C -0.1352(3) 0.2497(2) 0.30677(19) 0.0194(7) Uani 1 1 d .
C32 C 0.0855(4) 0.2031(3) 0.0886(2) 0.0293(8) Uani 1 1 d .
H32 H 0.0348 0.1502 0.0540 0.035 Uiso 1 1 calc R
C38 C -0.2461(4) 0.0957(2) 0.4505(2) 0.0263(8) Uani 1 1 d .
H38 H -0.1583 0.0890 0.4433 0.032 Uiso 1 1 calc R
C18 C -0.1489(3) 0.3407(2) 0.52476(18) 0.0200(7) Uani 1 1 d .
C19 C -0.0790(4) 0.3966(2) 0.5929(2) 0.0250(8) Uani 1 1 d .
H19 H 0.0129 0.4121 0.5942 0.030 Uiso 1 1 calc R
C7 C -0.1509(3) 0.2760(2) 0.24212(18) 0.0210(7) Uani 1 1 d .
C31 C 0.0295(4) 0.2543(2) 0.15217(19) 0.0231(8) Uani 1 1 d .
C25 C -0.1996(4) 0.2336(2) 0.09764(19) 0.0250(8) Uani 1 1 d .
C22 C -0.3466(4) 0.3521(3) 0.5904(2) 0.0279(8) Uani 1 1 d .
H22 H -0.4386 0.3371 0.5893 0.034 Uiso 1 1 calc R
C6 C -0.1908(3) 0.3563(2) 0.25194(19) 0.0225(7) Uani 1 1 d .
H6 H -0.2036 0.3732 0.2079 0.027 Uiso 1 1 calc R
C44 C -0.4344(4) 0.1728(3) 0.2555(2) 0.0257(8) Uani 1 1 d .
H44 H -0.3916 0.2229 0.2967 0.031 Uiso 1 1 calc R
C20 C -0.1422(4) 0.4300(3) 0.6592(2) 0.0289(8) Uani 1 1 d .
H20 H -0.0933 0.4683 0.7052 0.035 Uiso 1 1 calc R
C5 C -0.2128(3) 0.4130(2) 0.32371(19) 0.0221(7) Uani 1 1 d .
C36 C 0.1071(4) 0.3304(2) 0.2023(2) 0.0274(8) Uani 1 1 d .
H36 H 0.0713 0.3659 0.2460 0.033 Uiso 1 1 calc R
C8 C -0.2741(4) 0.4934(2) 0.3329(2) 0.0273(8) Uani 1 1 d .
H8 H -0.2447 0.5371 0.3852 0.033 Uiso 1 1 calc R
C14 C 0.2737(4) 0.3022(3) 0.5010(2) 0.0290(8) Uani 1 1 d .
H14 H 0.3221 0.2729 0.5258 0.035 Uiso 1 1 calc R
C48 C -0.4581(4) 0.0181(3) 0.1786(2) 0.0294(8) Uani 1 1 d .
H48 H -0.4311 -0.0376 0.1668 0.035 Uiso 1 1 calc R
C40 C -0.4234(4) 0.1107(3) 0.5321(2) 0.0332(9) Uani 1 1 d .
H40 H -0.4567 0.1167 0.5809 0.040 Uiso 1 1 calc R
C42 C -0.4558(4) 0.0994(3) 0.3995(2) 0.0278(8) Uani 1 1 d .
H42 H -0.5125 0.0966 0.3577 0.033 Uiso 1 1 calc R
C43 C -0.3913(3) 0.0922(2) 0.2382(2) 0.0250(8) Uani 1 1 d .
C41 C -0.5040(4) 0.1070(3) 0.4705(2) 0.0318(9) Uani 1 1 d .
H41 H -0.5932 0.1098 0.4770 0.038 Uiso 1 1 calc R
C45 C -0.5384(4) 0.1804(3) 0.2132(2) 0.0282(8) Uani 1 1 d .
H45 H -0.5664 0.2358 0.2248 0.034 Uiso 1 1 calc R
C15 C 0.3375(4) 0.3641(3) 0.4706(2) 0.0314(9) Uani 1 1 d .
H15 H 0.4298 0.3762 0.4730 0.038 Uiso 1 1 calc R
C35 C 0.2360(4) 0.3553(3) 0.1895(2) 0.0303(8) Uani 1 1 d .
H35 H 0.2877 0.4073 0.2247 0.036 Uiso 1 1 calc R
C10 C -0.2373(5) 0.5405(3) 0.2744(2) 0.0395(10) Uani 1 1 d .
H10A H -0.1425 0.5561 0.2758 0.059 Uiso 1 1 calc R
H10B H -0.2744 0.5947 0.2871 0.059 Uiso 1 1 calc R
H10C H -0.2715 0.5009 0.2228 0.059 Uiso 1 1 calc R
C47 C -0.5637(4) 0.0265(3) 0.1372(2) 0.0324(9) Uani 1 1 d .
H47 H -0.6095 -0.0237 0.0971 0.039 Uiso 1 1 calc R
C46 C -0.6025(4) 0.1073(3) 0.1536(2) 0.0323(9) Uani 1 1 d .
H46 H -0.6736 0.1130 0.1241 0.039 Uiso 1 1 calc R
C39 C -0.2935(4) 0.1056(2) 0.5220(2) 0.0287(8) Uani 1 1 d .
H39 H -0.2372 0.1088 0.5641 0.034 Uiso 1 1 calc R
C21 C -0.2752(4) 0.4076(3) 0.6583(2) 0.0299(8) Uani 1 1 d .
H21 H -0.3182 0.4299 0.7037 0.036 Uiso 1 1 calc R
C23 C -0.2835(4) 0.3187(2) 0.5245(2) 0.0250(8) Uani 1 1 d .
H23 H -0.3327 0.2804 0.4786 0.030 Uiso 1 1 calc R
C30 C -0.1613(4) 0.2970(3) 0.0622(2) 0.0350(9) Uani 1 1 d .
H30 H -0.0774 0.3335 0.0755 0.042 Uiso 1 1 calc R
C27 C -0.4047(4) 0.1905(3) 0.0215(2) 0.0376(10) Uani 1 1 d .
H27 H -0.4884 0.1538 0.0075 0.045 Uiso 1 1 calc R
C16 C 0.2671(4) 0.4084(3) 0.4369(2) 0.0285(8) Uani 1 1 d .
H16 H 0.3110 0.4524 0.4175 0.034 Uiso 1 1 calc R
C33 C 0.2135(4) 0.2286(3) 0.0755(2) 0.0332(9) Uani 1 1 d .
H33 H 0.2494 0.1934 0.0316 0.040 Uiso 1 1 calc R
C28 C -0.3655(4) 0.2546(3) -0.0126(2) 0.0432(11) Uani 1 1 d .
H28 H -0.4222 0.2620 -0.0498 0.052 Uiso 1 1 calc R
C26 C -0.3222(4) 0.1796(3) 0.0760(2) 0.0296(8) Uani 1 1 d .
H26 H -0.3495 0.1351 0.0987 0.035 Uiso 1 1 calc R
C34 C 0.2902(4) 0.3049(3) 0.1257(2) 0.0328(9) Uani 1 1 d .
H34 H 0.3782 0.3224 0.1166 0.039 Uiso 1 1 calc R
C9 C -0.4222(4) 0.4654(3) 0.3298(3) 0.0470(11) Uani 1 1 d .
H9A H -0.4537 0.4219 0.2792 0.070 Uiso 1 1 calc R
H9B H -0.4628 0.5177 0.3384 0.070 Uiso 1 1 calc R
H9C H -0.4446 0.4387 0.3699 0.070 Uiso 1 1 calc R
C29 C -0.2437(4) 0.3076(3) 0.0078(2) 0.0429(11) Uani 1 1 d .
H29 H -0.2164 0.3515 -0.0156 0.052 Uiso 1 1 calc R
Cl1 Cl 0.16745(8) 0.18038(6) 0.27979(5) 0.0259(2) Uani 1 1 d .
C49 C -0.2946(7) 0.3606(5) 0.8316(3) 0.0724(17) Uani 1 1 d .
C55 C -0.3463(9) 0.2699(5) 0.7730(4) 0.098(3) Uani 1 1 d .
H55A H -0.2948 0.2610 0.7280 0.147 Uiso 1 1 calc R
H55B H -0.4374 0.2663 0.7572 0.147 Uiso 1 1 calc R
H55C H -0.3400 0.2237 0.7960 0.147 Uiso 1 1 calc R
C50 C -0.1672(7) 0.3926(5) 0.8421(4) 0.0796(19) Uani 1 1 d .
H50 H -0.1119 0.3576 0.8106 0.095 Uiso 1 1 calc R
C54 C -0.3789(9) 0.4097(5) 0.8735(4) 0.086(2) Uani 1 1 d .
H54 H -0.4700 0.3885 0.8648 0.103 Uiso 1 1 calc R
C52 C -0.1903(11) 0.5234(5) 0.9427(5) 0.098(3) Uani 1 1 d .
H52 H -0.1546 0.5772 0.9825 0.117 Uiso 1 1 calc R
C51 C -0.1095(9) 0.4734(5) 0.8958(4) 0.085(2) Uani 1 1 d .
H51 H -0.0181 0.4936 0.9003 0.102 Uiso 1 1 calc R
C53 C -0.3277(12) 0.4933(6) 0.9306(5) 0.113(3) Uani 1 1 d .
H53 H -0.3845 0.5285 0.9603 0.135 Uiso 1 1 calc R

loop_
_atom_site_aniso_label
_atom_site_aniso_U_11
_atom_site_aniso_U_22
_atom_site_aniso_U_33
_atom_site_aniso_U_23
_atom_site_aniso_U_13
_atom_site_aniso_U_12
Cl8 0.0349(5) 0.0303(5) 0.0221(4) 0.0059(4) -0.0034(4) 0.0051(4)
P1 0.0207(5) 0.0209(5) 0.0228(4) 0.0054(4) 0.0012(3) 0.0018(4)
Cl9 0.0288(5) 0.0412(6) 0.0237(4) 0.0024(4) 0.0056(3) 0.0022(4)
Si1 0.0210(5) 0.0219(5) 0.0192(4) 0.0057(4) 0.0013(4) 0.0025(4)
Cl2 0.0355(5) 0.0331(5) 0.0209(4) 0.0063(4) -0.0031(4) 0.0064(4)
Si2 0.0244(5) 0.0256(5) 0.0205(5) 0.0062(4) 0.0007(4) 0.0041(4)
Cl3 0.0353(5) 0.0383(6) 0.0331(5) 0.0121(4) 0.0096(4) 0.0139(4)
Si3 0.0316(6) 0.0261(5) 0.0220(5) 0.0080(4) 0.0011(4) 0.0011(4)
Si5 0.0275(5) 0.0259(5) 0.0180(5) 0.0044(4) 0.0025(4) 0.0037(4)
Cl4 0.0351(5) 0.0378(6) 0.0307(5) 0.0103(4) 0.0071(4) 0.0004(4)
Cl6 0.0344(5) 0.0394(6) 0.0400(5) 0.0128(4) -0.0097(4) -0.0074(5)
Si4 0.0321(6) 0.0252(5) 0.0214(5) 0.0049(4) -0.0012(4) 0.0024(4)
Cl5 0.0483(6) 0.0307(5) 0.0331(5) 0.0142(4) -0.0007(4) 0.0051(4)
Cl7 0.0630(7) 0.0363(6) 0.0321(5) 0.0052(4) 0.0077(5) 0.0203(5)
N1 0.0170(15) 0.0210(15) 0.0208(14) 0.0050(12) 0.0009(11) 0.0021(12)
C4 0.0182(17) 0.0223(18) 0.0210(16) 0.0035(14) 0.0010(13) -0.0012(14)
C12 0.0231(18) 0.0208(18) 0.0152(15) 0.0019(13) -0.0001(13) 0.0016(15)
C37 0.0249(19) 0.0198(18) 0.0268(18) 0.0096(14) 0.0036(14) 0.0018(15)
C11 0.0207(18) 0.0186(17) 0.0189(16) 0.0042(13) 0.0004(13) 0.0008(14)
C17 0.0262(19) 0.0228(19) 0.0220(17) 0.0067(14) -0.0006(14) 0.0018(15)
C3 0.0150(17) 0.0242(18) 0.0187(16) 0.0072(14) 0.0009(12) -0.0013(14)
C13 0.031(2) 0.0219(19) 0.0223(17) 0.0050(14) 0.0018(14) 0.0044(16)
C24 0.0281(19) 0.0200(18) 0.0183(16) 0.0051(14) -0.0008(14) 0.0013(15)
C1 0.0138(16) 0.0219(18) 0.0224(17) 0.0076(14) 0.0011(13) 0.0025(14)
C32 0.038(2) 0.028(2) 0.0202(17) 0.0045(15) 0.0002(15) 0.0078(18)
C38 0.027(2) 0.0231(19) 0.0272(18) 0.0063(15) 0.0023(15) 0.0033(16)
C18 0.0234(18) 0.0184(17) 0.0172(16) 0.0057(13) 0.0010(13) 0.0016(15)
C19 0.027(2) 0.0231(19) 0.0233(17) 0.0073(15) -0.0003(14) 0.0015(16)
C7 0.0178(17) 0.0242(18) 0.0160(16) 0.0034(14) -0.0016(13) -0.0025(14)
C31 0.0286(19) 0.0251(19) 0.0175(16) 0.0097(14) 0.0006(14) 0.0047(16)
C25 0.029(2) 0.0262(19) 0.0169(16) 0.0029(14) 0.0010(14) 0.0047(16)
C22 0.0248(19) 0.027(2) 0.0313(19) 0.0083(16) 0.0069(15) 0.0041(16)
C6 0.0214(18) 0.0258(19) 0.0199(16) 0.0084(14) -0.0018(13) 0.0015(15)
C44 0.0230(19) 0.026(2) 0.0247(18) 0.0054(15) 0.0027(14) 0.0011(16)
C20 0.036(2) 0.027(2) 0.0196(17) 0.0036(15) -0.0026(15) 0.0060(17)
C5 0.0158(17) 0.0211(18) 0.0267(18) 0.0070(14) -0.0008(13) -0.0019(14)
C36 0.033(2) 0.0208(19) 0.0251(18) 0.0030(15) 0.0025(15) 0.0037(16)
C8 0.030(2) 0.0218(19) 0.0291(19) 0.0063(15) -0.0016(15) 0.0056(16)
C14 0.027(2) 0.032(2) 0.0268(18) 0.0085(16) -0.0036(15) 0.0076(17)
C48 0.027(2) 0.028(2) 0.0302(19) 0.0058(16) 0.0031(15) 0.0041(17)
C40 0.039(2) 0.031(2) 0.031(2) 0.0127(17) 0.0082(17) 0.0048(18)
C42 0.0244(19) 0.027(2) 0.0316(19) 0.0112(16) 0.0024(15) 0.0019(16)
C43 0.0183(18) 0.028(2) 0.0254(18) 0.0073(15) 0.0001(14) -0.0001(15)
C41 0.025(2) 0.034(2) 0.037(2) 0.0148(18) 0.0085(16) 0.0026(17)
C45 0.0246(19) 0.030(2) 0.0317(19) 0.0132(16) 0.0043(15) 0.0026(16)
C15 0.024(2) 0.036(2) 0.0303(19) 0.0061(17) 0.0008(15) 0.0039(17)
C35 0.027(2) 0.028(2) 0.033(2) 0.0073(16) 0.0002(16) 0.0035(17)
C10 0.050(3) 0.031(2) 0.041(2) 0.0155(19) 0.0009(19) 0.012(2)
C47 0.025(2) 0.034(2) 0.0291(19) 0.0016(17) -0.0026(15) 0.0002(17)
C46 0.023(2) 0.041(2) 0.033(2) 0.0120(18) -0.0004(15) 0.0042(18)
C39 0.033(2) 0.0233(19) 0.0307(19) 0.0120(16) 0.0030(16) 0.0032(17)
C21 0.039(2) 0.030(2) 0.0228(18) 0.0081(16) 0.0095(15) 0.0117(18)
C23 0.0258(19) 0.0237(19) 0.0227(17) 0.0059(15) 0.0001(14) 0.0008(16)
C30 0.035(2) 0.043(2) 0.0249(19) 0.0129(17) -0.0037(16) 0.0000(19)
C27 0.029(2) 0.046(3) 0.029(2) 0.0038(18) -0.0015(16) 0.0021(19)
C16 0.0251(19) 0.029(2) 0.0307(19) 0.0109(16) 0.0046(15) -0.0010(16)
C33 0.036(2) 0.042(2) 0.0244(18) 0.0114(17) 0.0077(16) 0.0137(19)
C28 0.036(2) 0.071(3) 0.027(2) 0.023(2) -0.0046(17) 0.007(2)
C26 0.030(2) 0.032(2) 0.0205(17) 0.0030(15) 0.0007(15) 0.0015(17)
C34 0.028(2) 0.040(2) 0.036(2) 0.0184(18) 0.0037(16) 0.0068(18)
C9 0.031(2) 0.041(3) 0.069(3) 0.015(2) 0.002(2) 0.014(2)
C29 0.044(3) 0.058(3) 0.035(2) 0.028(2) -0.0040(19) 0.006(2)
Cl1 0.0227(4) 0.0268(5) 0.0264(4) 0.0080(4) 0.0026(3) 0.0010(4)
C49 0.092(5) 0.085(5) 0.055(3) 0.042(3) 0.009(3) 0.017(4)
C55 0.144(7) 0.083(5) 0.062(4) 0.030(4) 0.013(4) -0.002(5)
C50 0.092(5) 0.095(5) 0.069(4) 0.054(4) 0.003(4) 0.011(4)
C54 0.117(6) 0.091(5) 0.073(4) 0.046(4) 0.027(4) 0.041(5)
C52 0.154(8) 0.056(4) 0.079(5) 0.034(4) -0.021(5) -0.012(5)
C51 0.109(6) 0.077(5) 0.078(5) 0.043(4) -0.005(4) 0.006(4)
C53 0.197(11) 0.082(6) 0.089(6) 0.051(5) 0.047(6) 0.056(7)

loop_
_atom_type_symbol
_atom_type_description
_atom_type_scat_dispersion_real
_atom_type_scat_dispersion_imag
_atom_type_scat_source
C C 0.0033 0.0016 'International Tables Vol C Tables 4.2.6.8 and 6.1.1.4'
H H 0.0000 0.0000 'International Tables Vol C Tables 4.2.6.8 and 6.1.1.4'
N N 0.0061 0.0033 'International Tables Vol C Tables 4.2.6.8 and 6.1.1.4'
Si Si 0.0817 0.0704 'International Tables Vol C Tables 4.2.6.8 and 6.1.1.4'
Cl Cl 0.1484 0.1585 'International Tables Vol C Tables 4.2.6.8 and 6.1.1.4'
P P 0.1023 0.0942 'International Tables Vol C Tables 4.2.6.8 and 6.1.1.4'

loop_
_geom_angle_atom_site_label_1
_geom_angle_atom_site_label_2
_geom_angle_atom_site_label_3
_geom_angle
N1 P1 C43 107.51(16)
N1 P1 C37 109.84(15)
C43 P1 C37 101.39(17)
N1 P1 Si1 38.80(10)
C43 P1 Si1 128.72(12)
C37 P1 Si1 123.77(12)
N1 Si1 Cl1 109.53(11)
N1 Si1 Si2 120.79(11)
Cl1 Si1 Si2 103.09(6)
N1 Si1 Si5 114.11(11)
Cl1 Si1 Si5 114.26(6)
Si2 Si1 Si5 94.17(5)
N1 Si1 P1 39.32(10)
Cl1 Si1 P1 148.75(6)
Si2 Si1 P1 95.82(5)
Si5 Si1 P1 88.54(6)
Cl2 Si2 Cl3 106.70(6)
Cl2 Si2 Si3 115.22(7)
Cl3 Si2 Si3 97.63(6)
Cl2 Si2 Si1 119.96(6)
Cl3 Si2 Si1 100.29(6)
Si3 Si2 Si1 112.83(6)
Cl4 Si3 Cl5 107.69(7)
Cl4 Si3 Si2 117.78(7)
Cl5 Si3 Si2 109.26(6)
Cl4 Si3 Si4 111.28(6)
Cl5 Si3 Si4 112.12(6)
Si2 Si3 Si4 98.60(6)
Cl9 Si5 Cl8 105.96(6)
Cl9 Si5 Si4 106.80(6)
Cl8 Si5 Si4 105.81(6)
Cl9 Si5 Si1 111.72(6)
Cl8 Si5 Si1 116.19(6)
Si4 Si5 Si1 109.80(6)
Cl7 Si4 Cl6 108.39(7)
Cl7 Si4 Si3 110.08(7)
Cl6 Si4 Si3 110.14(7)
Cl7 Si4 Si5 109.33(7)
Cl6 Si4 Si5 110.92(7)
Si3 Si4 Si5 107.99(6)
C1 N1 Si1 133.1(2)
C1 N1 P1 123.8(2)
Si1 N1 P1 101.88(16)
C3 C4 C5 122.5(3)
C17 C12 C13 118.3(3)
C17 C12 C11 122.8(3)
C13 C12 C11 118.9(3)
C42 C37 C38 118.0(3)
C42 C37 P1 122.6(3)
C38 C37 P1 118.9(3)
C3 C11 C18 113.4(3)
C3 C11 C12 110.0(3)
C18 C11 C12 114.4(3)
C12 C17 C16 120.6(3)
C4 C3 C1 118.9(3)
C4 C3 C11 119.4(3)
C1 C3 C11 121.3(3)
C14 C13 C12 121.1(4)
C25 C24 C31 110.6(3)
C25 C24 C7 112.4(3)
C31 C24 C7 111.1(3)
C7 C1 C3 119.0(3)
C7 C1 N1 121.2(3)
C3 C1 N1 119.7(3)
C33 C32 C31 120.9(4)
C39 C38 C37 121.1(4)
C23 C18 C19 118.5(3)
C23 C18 C11 118.9(3)
C19 C18 C11 122.5(3)
C20 C19 C18 120.8(3)
C6 C7 C1 118.8(3)
C6 C7 C24 117.6(3)
C1 C7 C24 123.3(3)
C36 C31 C32 118.0(3)
C36 C31 C24 123.4(3)
C32 C31 C24 118.5(3)
C30 C25 C26 118.5(3)
C30 C25 C24 121.9(3)
C26 C25 C24 119.6(3)
C23 C22 C21 120.1(4)
C7 C6 C5 122.7(3)
C45 C44 C43 120.4(3)
C21 C20 C19 120.2(3)
C4 C5 C6 116.8(3)
C4 C5 C8 120.9(3)
C6 C5 C8 122.3(3)
C35 C36 C31 121.0(3)
C5 C8 C10 114.6(3)
C5 C8 C9 108.8(3)
C10 C8 C9 110.4(3)
C15 C14 C13 119.8(3)
C47 C48 C43 119.8(4)
C41 C40 C39 119.5(4)
C41 C42 C37 120.9(4)
C44 C43 C48 119.1(3)
C44 C43 P1 123.3(3)
C48 C43 P1 117.5(3)
C40 C41 C42 120.5(4)
C44 C45 C46 120.1(4)
C16 C15 C14 119.9(4)
C36 C35 C34 120.6(4)
C46 C47 C48 120.3(4)
C47 C46 C45 120.3(4)
C38 C39 C40 119.9(4)
C20 C21 C22 119.6(3)
C22 C23 C18 120.7(3)
C29 C30 C25 120.9(4)
C28 C27 C26 120.3(4)
C15 C16 C17 120.2(4)
C32 C33 C34 120.7(4)
C29 C28 C27 119.7(4)
C27 C26 C25 120.4(4)
C35 C34 C33 118.8(4)
C28 C29 C30 120.2(4)
C50 C49 C54 120.0(8)
C50 C49 C55 120.0(7)
C54 C49 C55 119.9(7)
C49 C50 C51 124.7(8)
C49 C54 C53 118.9(8)
C51 C52 C53 119.4(8)
C52 C51 C50 117.5(8)
C54 C53 C52 119.4(8)

loop_
_geom_bond_atom_site_label_1
_geom_bond_atom_site_label_2
_geom_bond_distance
Cl8 Si5 2.0550(15)
P1 N1 1.738(3)
P1 C43 1.812(4)
P1 C37 1.836(4)
P1 Si1 2.6841(15)
Cl9 Si5 2.0425(15)
Si1 N1 1.719(3)
Si1 Cl1 2.0342(15)
Si1 Si2 2.3655(15)
Si1 Si5 2.3978(16)
Cl2 Si2 2.0418(14)
Si2 Cl3 2.0714(15)
Si2 Si3 2.3466(17)
Si3 Cl4 2.0381(16)
Si3 Cl5 2.0502(16)
Si3 Si4 2.3512(15)
Si5 Si4 2.3701(16)
Cl6 Si4 2.0450(16)
Si4 Cl7 2.0342(17)
N1 C1 1.468(5)
C4 C3 1.386(5)
C4 C5 1.393(5)
C12 C17 1.390(5)
C12 C13 1.392(5)
C12 C11 1.534(5)
C37 C42 1.391(5)
C37 C38 1.402(5)
C11 C3 1.520(5)
C11 C18 1.525(5)
C17 C16 1.396(5)
C3 C1 1.414(5)
C13 C14 1.390(5)
C24 C25 1.528(5)
C24 C31 1.529(5)
C24 C7 1.534(5)
C1 C7 1.404(5)
C32 C33 1.381(6)
C32 C31 1.400(5)
C38 C39 1.385(5)
C18 C23 1.393(5)
C18 C19 1.393(5)
C19 C20 1.393(5)
C7 C6 1.389(5)
C31 C36 1.388(5)
C25 C30 1.392(6)
C25 C26 1.395(5)
C22 C23 1.387(5)
C22 C21 1.396(5)
C6 C5 1.393(5)
C44 C45 1.375(5)
C44 C43 1.394(5)
C20 C21 1.376(6)
C5 C8 1.509(5)
C36 C35 1.387(5)
C8 C10 1.526(6)
C8 C9 1.533(6)
C14 C15 1.380(6)
C48 C47 1.384(6)
C48 C43 1.402(5)
C40 C41 1.384(6)
C40 C39 1.389(6)
C42 C41 1.384(5)
C45 C46 1.385(5)
C15 C16 1.378(6)
C35 C34 1.386(6)
C47 C46 1.375(6)
C30 C29 1.383(6)
C27 C28 1.384(6)
C27 C26 1.388(6)
C33 C34 1.388(6)
C28 C29 1.380(6)
C49 C50 1.333(9)
C49 C54 1.366(9)
C49 C55 1.515(10)
C50 C51 1.389(10)
C54 C53 1.427(12)
C52 C51 1.384(12)
C52 C53 1.427(13)
